data_7121145
loop_
_publ_author_name
'Yu, Ling'
'Wu, Zhongbin'
'Xie, Guohua'
'Zhong, Cheng'
'Zhu, Zece'
'Ma, Dongge'
'Yang, Chuluo'

_publ_section_title
;
 An efficient exciton harvest route for high-performance OLEDs based on
 aggregation-induced delayed fluorescence.
;
_journal_issue 11
_journal_name_full 'Chemical communications (Cambridge, England)'
_journal_page_first 1379
_journal_page_last 1382
_journal_paper_doi 10.1039/c7cc09925h
_journal_volume 54
_journal_year 2018
_chemical_formula_sum 'C44 H26 F2 N4 O2'
_chemical_formula_weight 680.69
_space_group_crystal_system triclinic
_space_group_IT_number 2
_space_group_name_Hall '-P 1'
_space_group_name_H-M_alt 'P -1'
_symmetry_space_group_name_Hall '-P 1'
_symmetry_space_group_name_H-M 'P -1'
_atom_sites_solution_hydrogens geom
_audit_creation_method SHELXL-2014/7
_audit_update_record
;
2017-06-10 deposited with the CCDC.
2018-01-15 downloaded from the CCDC.
;
_cell_angle_alpha 91.7970(10)
_cell_angle_beta 102.7450(10)
_cell_angle_gamma 101.0400(10)
_cell_formula_units_Z 2
_cell_length_a 11.2482(6)
_cell_length_b 11.3076(6)
_cell_length_c 13.5181(7)
_cell_measurement_reflns_used 9946
_cell_measurement_temperature 296(2)
_cell_measurement_theta_max 28.30
_cell_measurement_theta_min 2.36
_cell_volume 1641.10(15)
_computing_structure_refinement 'SHELXL-2014/7 (Sheldrick, 2014)'
_diffrn_ambient_temperature 296(2)
_diffrn_measured_fraction_theta_full 0.999
_diffrn_measured_fraction_theta_max 0.992
_diffrn_measurement_device_type 'CCD area detector'
_diffrn_measurement_method 'phi and omega scans'
_diffrn_radiation_type MoK\a
_diffrn_radiation_wavelength 0.71073
_diffrn_reflns_av_R_equivalents 0.0240
_diffrn_reflns_av_unetI/netI 0.0234
_diffrn_reflns_Laue_measured_fraction_full 0.999
_diffrn_reflns_Laue_measured_fraction_max 0.992
_diffrn_reflns_limit_h_max 13
_diffrn_reflns_limit_h_min -15
_diffrn_reflns_limit_k_max 15
_diffrn_reflns_limit_k_min -12
_diffrn_reflns_limit_l_max 18
_diffrn_reflns_limit_l_min -18
_diffrn_reflns_number 32873
_diffrn_reflns_point_group_measured_fraction_full 0.999
_diffrn_reflns_point_group_measured_fraction_max 0.992
_diffrn_reflns_theta_full 25.242
_diffrn_reflns_theta_max 28.409
_diffrn_reflns_theta_min 1.549
_exptl_absorpt_coefficient_mu 0.094
_exptl_crystal_density_diffrn 1.378
_exptl_crystal_description block
_exptl_crystal_F_000 704
_refine_diff_density_max 0.277
_refine_diff_density_min -0.232
_refine_diff_density_rms 0.039
_refine_ls_extinction_method none
_refine_ls_goodness_of_fit_ref 1.021
_refine_ls_hydrogen_treatment constr
_refine_ls_matrix_type full
_refine_ls_number_parameters 469
_refine_ls_number_reflns 8163
_refine_ls_number_restraints 0
_refine_ls_restrained_S_all 1.021
_refine_ls_R_factor_all 0.0776
_refine_ls_R_factor_gt 0.0481
_refine_ls_shift/su_max 0.000
_refine_ls_shift/su_mean 0.000
_refine_ls_structure_factor_coef Fsqd
_refine_ls_weighting_details 'w=1/[\s^2^(Fo^2^)+(0.0596P)^2^+0.5354P] where P=(Fo^2^+2Fc^2^)/3'
_refine_ls_weighting_scheme calc
_refine_ls_wR_factor_gt 0.1207
_refine_ls_wR_factor_ref 0.1423
_reflns_Friedel_coverage 0.000
_reflns_number_gt 5537
_reflns_number_total 8163
_reflns_threshold_expression 'I > 2\s(I)'
_cod_data_source_file c7cc09925h2.cif
_cod_data_source_block YL16092A
_cod_depositor_comments 'Adding full bibliography for 7121144--7121145.cif.'
_cod_database_code 7121145
_shelx_shelxl_version_number 2014/7
_shelx_space_group_comment
;
The symmetry employed for this shelxl refinement is uniquely defined
by the following loop, which should always be used as a source of
symmetry information in preference to the above space-group names.
They are only intended as comments.
;

loop_
_space_group_symop_operation_xyz
'x, y, z'
'-x, -y, -z'

loop_
_atom_site_label
_atom_site_type_symbol
_atom_site_fract_x
_atom_site_fract_y
_atom_site_fract_z
_atom_site_U_iso_or_equiv
_atom_site_adp_type
_atom_site_occupancy
_atom_site_site_symmetry_order
_atom_site_calc_flag
_atom_site_refinement_flags_posn
_atom_site_refinement_flags_adp
N1 N 0.21403(11) -0.05981(11) 0.22218(10) 0.0355(3) Uani 1 1 d . .
N2 N 0.10809(12) 0.04523(11) 0.36406(10) 0.0383(3) Uani 1 1 d . .
C1 C 0.25126(13) 0.05565(12) 0.25431(11) 0.0321(3) Uani 1 1 d . .
F2 F -0.15016(11) -0.33668(10) 0.37144(10) 0.0726(4) Uani 1 1 d . .
C3 C 0.07055(14) -0.07449(13) 0.33242(12) 0.0358(3) Uani 1 1 d . .
C9 C 0.35586(13) 0.12276(12) 0.21409(11) 0.0332(3) Uani 1 1 d . .
C44 C 0.24433(15) 0.67300(13) 0.48420(12) 0.0402(3) Uani 1 1 d . .
C2 C 0.19417(13) 0.10940(12) 0.32443(11) 0.0344(3) Uani 1 1 d . .
C4 C 0.12245(14) -0.12632(13) 0.26002(11) 0.0349(3) Uani 1 1 d . .
N4 N 0.30309(15) 0.61866(12) 0.41879(12) 0.0522(4) Uani 1 1 d . .
C5 C 0.08134(16) -0.25013(14) 0.22731(13) 0.0430(4) Uani 1 1 d . .
H5 H 0.1150 -0.2855 0.1798 0.052 Uiso 1 1 calc R U
C15 C 0.22361(14) 0.24246(13) 0.35127(12) 0.0365(3) Uani 1 1 d . .
F1 F -0.04887(12) -0.43505(9) 0.23983(10) 0.0699(3) Uani 1 1 d . .
C8 C -0.02360(15) -0.14643(15) 0.37111(14) 0.0454(4) Uani 1 1 d . .
H8 H -0.0590 -0.1134 0.4186 0.054 Uiso 1 1 calc R U
C6 C -0.00816(17) -0.31593(14) 0.26683(14) 0.0469(4) Uani 1 1 d . .
C21 C 0.75213(15) 0.19311(15) 0.09795(12) 0.0415(4) Uani 1 1 d . .
C39 C 0.27272(15) 0.79830(14) 0.50306(13) 0.0430(4) Uani 1 1 d . .
N3 N 0.66744(13) 0.26902(13) 0.09916(13) 0.0515(4) Uani 1 1 d . .
O2 O 0.35629(13) 0.87092(10) 0.45800(12) 0.0631(4) Uani 1 1 d . .
O1 O 0.86276(14) 0.33467(12) 0.00246(12) 0.0689(4) Uani 1 1 d . .
C33 C 0.39132(16) 0.69140(14) 0.37621(13) 0.0427(4) Uani 1 1 d . .
C10 C 0.35959(15) 0.09422(14) 0.11404(12) 0.0421(4) Uani 1 1 d . .
H10 H 0.2939 0.0395 0.0724 0.051 Uiso 1 1 calc R U
C38 C 0.41708(16) 0.81605(14) 0.39778(13) 0.0443(4) Uani 1 1 d . .
C12 C 0.55919(15) 0.22589(14) 0.13788(13) 0.0416(4) Uani 1 1 d . .
C7 C -0.06088(16) -0.26441(15) 0.33729(14) 0.0480(4) Uani 1 1 d . .
C14 C 0.45494(14) 0.20473(14) 0.27465(13) 0.0416(4) Uani 1 1 d . .
H14 H 0.4529 0.2260 0.3412 0.050 Uiso 1 1 calc R U
C32 C 0.69685(15) 0.38757(15) 0.07125(13) 0.0432(4) Uani 1 1 d . .
C13 C 0.55688(15) 0.25535(15) 0.23716(13) 0.0447(4) Uani 1 1 d . .
H13 H 0.6235 0.3090 0.2788 0.054 Uiso 1 1 calc R U
C43 C 0.15680(17) 0.60769(16) 0.53021(14) 0.0495(4) Uani 1 1 d . .
H43 H 0.1361 0.5239 0.5189 0.059 Uiso 1 1 calc R U
C18 C 0.27436(16) 0.49054(13) 0.39622(13) 0.0434(4) Uani 1 1 d . .
C11 C 0.46026(16) 0.14662(15) 0.07599(13) 0.0462(4) Uani 1 1 d . .
H11 H 0.4612 0.1284 0.0086 0.055 Uiso 1 1 calc R U
C27 C 0.79476(16) 0.41839(16) 0.02280(14) 0.0475(4) Uani 1 1 d . .
C41 C 0.12881(18) 0.78911(18) 0.61010(15) 0.0577(5) Uani 1 1 d . .
H41 H 0.0902 0.8278 0.6519 0.069 Uiso 1 1 calc R U
C22 C 0.74317(17) 0.08396(16) 0.14192(13) 0.0493(4) Uani 1 1 d . .
H22 H 0.6777 0.0577 0.1729 0.059 Uiso 1 1 calc R U
C26 C 0.85077(16) 0.22915(16) 0.05158(14) 0.0472(4) Uani 1 1 d . .
C40 C 0.21593(17) 0.85540(16) 0.56491(15) 0.0527(4) Uani 1 1 d . .
H40 H 0.2362 0.9391 0.5764 0.063 Uiso 1 1 calc R U
C25 C 0.93736(16) 0.15920(18) 0.05001(15) 0.0559(5) Uani 1 1 d . .
H25 H 1.0023 0.1846 0.0183 0.067 Uiso 1 1 calc R U
C23 C 0.83083(19) 0.01317(19) 0.14035(14) 0.0564(5) Uani 1 1 d . .
H23 H 0.8236 -0.0603 0.1699 0.068 Uiso 1 1 calc R U
C16 C 0.18724(17) 0.31863(15) 0.27713(14) 0.0481(4) Uani 1 1 d . .
H16 H 0.1463 0.2865 0.2116 0.058 Uiso 1 1 calc R U
C19 C 0.31129(18) 0.41543(15) 0.47000(14) 0.0496(4) Uani 1 1 d . .
H19 H 0.3548 0.4480 0.5348 0.060 Uiso 1 1 calc R U
C37 C 0.50398(19) 0.89051(17) 0.35906(17) 0.0607(5) Uani 1 1 d . .
H37 H 0.5182 0.9738 0.3729 0.073 Uiso 1 1 calc R U
C17 C 0.21147(18) 0.44238(15) 0.30016(14) 0.0516(4) Uani 1 1 d . .
H17 H 0.1851 0.4929 0.2505 0.062 Uiso 1 1 calc R U
C20 C 0.28382(17) 0.29111(14) 0.44789(13) 0.0468(4) Uani 1 1 d . .
H20 H 0.3062 0.2405 0.4987 0.056 Uiso 1 1 calc R U
C31 C 0.63292(18) 0.47628(17) 0.08783(16) 0.0562(5) Uani 1 1 d . .
H31 H 0.5685 0.4590 0.1213 0.067 Uiso 1 1 calc R U
C28 C 0.82561(18) 0.53155(18) -0.00907(16) 0.0592(5) Uani 1 1 d . .
H28 H 0.8910 0.5497 -0.0415 0.071 Uiso 1 1 calc R U
C24 C 0.92830(18) 0.0512(2) 0.09535(15) 0.0592(5) Uani 1 1 d . .
H24 H 0.9879 0.0043 0.0954 0.071 Uiso 1 1 calc R U
C42 C 0.09980(18) 0.66544(18) 0.59270(15) 0.0567(5) Uani 1 1 d . .
H42 H 0.0415 0.6202 0.6231 0.068 Uiso 1 1 calc R U
C34 C 0.4586(2) 0.64403(17) 0.31579(16) 0.0608(5) Uani 1 1 d . .
H34 H 0.4435 0.5610 0.3004 0.073 Uiso 1 1 calc R U
C30 C 0.6635(2) 0.59051(19) 0.05519(18) 0.0687(6) Uani 1 1 d . .
H30 H 0.6187 0.6488 0.0661 0.082 Uiso 1 1 calc R U
C29 C 0.7596(2) 0.61865(19) 0.00687(18) 0.0685(6) Uani 1 1 d . .
H29 H 0.7800 0.6956 -0.0149 0.082 Uiso 1 1 calc R U
C35 C 0.5479(2) 0.7191(2) 0.2782(2) 0.0798(7) Uani 1 1 d . .
H35 H 0.5930 0.6863 0.2383 0.096 Uiso 1 1 calc R U
C36 C 0.5702(2) 0.8422(2) 0.2997(2) 0.0801(7) Uani 1 1 d . .
H36 H 0.6299 0.8926 0.2741 0.096 Uiso 1 1 calc R U

loop_
_atom_site_aniso_label
_atom_site_aniso_U_11
_atom_site_aniso_U_22
_atom_site_aniso_U_33
_atom_site_aniso_U_23
_atom_site_aniso_U_13
_atom_site_aniso_U_12
N1 0.0382(6) 0.0302(6) 0.0409(7) 0.0045(5) 0.0172(6) 0.0041(5)
N2 0.0408(7) 0.0319(6) 0.0474(8) 0.0047(5) 0.0226(6) 0.0056(5)
C1 0.0317(7) 0.0304(7) 0.0366(8) 0.0061(6) 0.0139(6) 0.0047(6)
F2 0.0663(7) 0.0553(7) 0.0973(9) 0.0184(6) 0.0417(7) -0.0129(5)
C3 0.0351(7) 0.0328(7) 0.0421(8) 0.0081(6) 0.0155(6) 0.0044(6)
C9 0.0328(7) 0.0300(7) 0.0407(8) 0.0067(6) 0.0175(6) 0.0052(6)
C44 0.0447(8) 0.0332(7) 0.0427(9) -0.0025(6) 0.0136(7) 0.0048(6)
C2 0.0356(7) 0.0292(7) 0.0412(8) 0.0039(6) 0.0164(6) 0.0049(6)
C4 0.0366(7) 0.0298(7) 0.0394(8) 0.0068(6) 0.0138(6) 0.0032(6)
N4 0.0694(10) 0.0264(6) 0.0679(10) -0.0039(6) 0.0413(8) -0.0014(6)
C5 0.0520(9) 0.0324(8) 0.0445(9) 0.0029(6) 0.0159(8) 0.0026(7)
C15 0.0375(8) 0.0290(7) 0.0473(9) 0.0015(6) 0.0221(7) 0.0036(6)
F1 0.0851(8) 0.0334(5) 0.0828(8) 0.0028(5) 0.0234(7) -0.0127(5)
C8 0.0417(9) 0.0439(9) 0.0558(10) 0.0109(7) 0.0253(8) 0.0041(7)
C6 0.0527(10) 0.0287(8) 0.0524(10) 0.0068(7) 0.0084(8) -0.0048(7)
C21 0.0385(8) 0.0460(9) 0.0428(9) -0.0003(7) 0.0189(7) 0.0053(7)
C39 0.0417(8) 0.0347(8) 0.0504(10) -0.0031(7) 0.0095(7) 0.0046(7)
N3 0.0471(8) 0.0423(8) 0.0780(11) 0.0136(7) 0.0417(8) 0.0075(6)
O2 0.0702(9) 0.0298(6) 0.0940(11) -0.0049(6) 0.0394(8) -0.0001(6)
O1 0.0742(9) 0.0552(8) 0.0978(11) 0.0133(7) 0.0647(9) 0.0096(7)
C33 0.0494(9) 0.0336(8) 0.0458(9) 0.0036(7) 0.0173(8) 0.0029(7)
C10 0.0426(8) 0.0414(8) 0.0414(9) 0.0005(7) 0.0165(7) -0.0009(7)
C38 0.0472(9) 0.0348(8) 0.0501(10) 0.0055(7) 0.0124(8) 0.0052(7)
C12 0.0391(8) 0.0375(8) 0.0561(10) 0.0098(7) 0.0277(8) 0.0065(6)
C7 0.0419(9) 0.0419(9) 0.0598(11) 0.0176(8) 0.0195(8) -0.0038(7)
C14 0.0395(8) 0.0444(9) 0.0422(9) -0.0006(7) 0.0190(7) 0.0014(7)
C32 0.0393(8) 0.0438(9) 0.0489(10) 0.0080(7) 0.0209(7) 0.0014(7)
C13 0.0355(8) 0.0450(9) 0.0530(10) -0.0010(7) 0.0170(7) -0.0005(7)
C43 0.0542(10) 0.0399(9) 0.0566(11) -0.0004(8) 0.0227(9) 0.0042(8)
C18 0.0526(9) 0.0275(7) 0.0550(10) -0.0002(7) 0.0278(8) 0.0024(7)
C11 0.0521(10) 0.0484(9) 0.0427(9) 0.0046(7) 0.0259(8) 0.0038(8)
C27 0.0431(9) 0.0486(9) 0.0533(10) 0.0045(8) 0.0234(8) 0.0009(7)
C41 0.0539(11) 0.0661(12) 0.0560(11) -0.0134(9) 0.0155(9) 0.0191(9)
C22 0.0524(10) 0.0560(10) 0.0463(10) 0.0084(8) 0.0222(8) 0.0146(8)
C26 0.0419(9) 0.0505(10) 0.0513(10) -0.0037(8) 0.0220(8) 0.0026(7)
C40 0.0512(10) 0.0416(9) 0.0629(12) -0.0132(8) 0.0085(9) 0.0112(8)
C25 0.0402(9) 0.0692(12) 0.0607(12) -0.0082(9) 0.0214(9) 0.0075(8)
C23 0.0637(12) 0.0629(11) 0.0484(11) 0.0066(9) 0.0146(9) 0.0246(10)
C16 0.0599(10) 0.0353(8) 0.0468(10) -0.0005(7) 0.0088(8) 0.0083(7)
C19 0.0643(11) 0.0392(9) 0.0446(10) -0.0044(7) 0.0185(8) 0.0028(8)
C37 0.0653(12) 0.0381(9) 0.0777(14) 0.0135(9) 0.0225(11) -0.0005(8)
C17 0.0675(11) 0.0339(8) 0.0544(11) 0.0061(7) 0.0141(9) 0.0126(8)
C20 0.0637(11) 0.0364(8) 0.0435(9) 0.0051(7) 0.0199(8) 0.0093(8)
C31 0.0547(10) 0.0542(11) 0.0711(13) 0.0193(9) 0.0340(10) 0.0138(9)
C28 0.0553(11) 0.0579(11) 0.0680(13) 0.0164(9) 0.0320(10) -0.0018(9)
C24 0.0496(10) 0.0759(13) 0.0564(12) -0.0040(10) 0.0117(9) 0.0257(10)
C42 0.0553(11) 0.0618(12) 0.0574(12) -0.0005(9) 0.0252(9) 0.0095(9)
C34 0.0749(13) 0.0451(10) 0.0681(13) -0.0015(9) 0.0382(11) 0.0020(9)
C30 0.0723(13) 0.0564(12) 0.0914(16) 0.0264(11) 0.0380(12) 0.0220(10)
C29 0.0693(13) 0.0547(11) 0.0885(16) 0.0285(11) 0.0340(12) 0.0072(10)
C35 0.0925(17) 0.0694(14) 0.0877(17) -0.0003(12) 0.0583(15) -0.0012(12)
C36 0.0921(17) 0.0634(14) 0.0920(18) 0.0160(12) 0.0540(15) -0.0063(12)

loop_
_atom_type_symbol
_atom_type_description
_atom_type_scat_dispersion_real
_atom_type_scat_dispersion_imag
_atom_type_scat_source
C C 0.0033 0.0016 'International Tables Vol C Tables 4.2.6.8 and 6.1.1.4'
H H 0.0000 0.0000 'International Tables Vol C Tables 4.2.6.8 and 6.1.1.4'
N N 0.0061 0.0033 'International Tables Vol C Tables 4.2.6.8 and 6.1.1.4'
O O 0.0106 0.0060 'International Tables Vol C Tables 4.2.6.8 and 6.1.1.4'
F F 0.0171 0.0103 'International Tables Vol C Tables 4.2.6.8 and 6.1.1.4'

loop_
_geom_angle_atom_site_label_1
_geom_angle_atom_site_label_2
_geom_angle_atom_site_label_3
_geom_angle
C1 N1 C4 117.63(12)
C2 N2 C3 117.31(12)
N1 C1 C2 120.95(12)
N1 C1 C9 115.32(12)
C2 C1 C9 123.73(12)
N2 C3 C4 120.78(13)
N2 C3 C8 119.34(13)
C4 C3 C8 119.86(14)
C14 C9 C10 118.64(13)
C14 C9 C1 122.65(13)
C10 C9 C1 118.47(13)
C43 C44 C39 117.76(14)
C43 C44 N4 122.97(14)
C39 C44 N4 119.25(14)
N2 C2 C1 121.97(13)
N2 C2 C15 116.32(12)
C1 C2 C15 121.60(12)
N1 C4 C3 121.25(13)
N1 C4 C5 118.78(13)
C3 C4 C5 119.95(13)
C33 N4 C44 119.23(13)
C33 N4 C18 120.04(12)
C44 N4 C18 120.72(13)
C6 C5 C4 118.29(15)
C20 C15 C16 119.25(14)
C20 C15 C2 121.72(14)
C16 C15 C2 119.02(14)
C7 C8 C3 118.31(15)
F1 C6 C5 120.70(16)
F1 C6 C7 117.48(14)
C5 C6 C7 121.82(15)
C22 C21 C26 118.15(15)
C22 C21 N3 122.90(14)
C26 C21 N3 118.94(15)
C40 C39 O2 117.03(14)
C40 C39 C44 121.26(16)
O2 C39 C44 121.68(14)
C21 N3 C32 118.87(13)
C21 N3 C12 118.53(13)
C32 N3 C12 122.35(13)
C38 O2 C39 118.31(12)
C26 O1 C27 117.53(12)
C34 C33 C38 117.89(15)
C34 C33 N4 122.67(15)
C38 C33 N4 119.39(14)
C11 C10 C9 120.55(15)
C37 C38 O2 116.61(15)
C37 C38 C33 121.39(16)
O2 C38 C33 122.00(15)
C11 C12 C13 120.12(14)
C11 C12 N3 118.55(15)
C13 C12 N3 121.16(15)
F2 C7 C8 120.71(16)
F2 C7 C6 117.53(15)
C8 C7 C6 121.75(14)
C13 C14 C9 120.80(15)
C31 C32 C27 117.60(15)
C31 C32 N3 123.53(14)
C27 C32 N3 118.87(15)
C12 C13 C14 119.81(15)
C42 C43 C44 120.88(16)
C17 C18 C19 119.86(15)
C17 C18 N4 119.91(16)
C19 C18 N4 120.22(16)
C12 C11 C10 120.06(15)
C28 C27 O1 117.03(15)
C28 C27 C32 121.66(17)
O1 C27 C32 121.29(15)
C42 C41 C40 119.33(16)
C21 C22 C23 120.66(16)
C25 C26 O1 117.44(15)
C25 C26 C21 121.19(17)
O1 C26 C21 121.34(15)
C39 C40 C41 120.30(16)
C26 C25 C24 120.10(17)
C24 C23 C22 120.23(19)
C17 C16 C15 120.36(17)
C18 C19 C20 120.18(17)
C38 C37 C36 119.99(18)
C18 C17 C16 120.04(16)
C15 C20 C19 120.26(16)
C32 C31 C30 120.81(17)
C27 C28 C29 119.98(17)
C23 C24 C25 119.65(17)
C41 C42 C43 120.46(18)
C35 C34 C33 120.69(18)
C29 C30 C31 120.63(19)
C30 C29 C28 119.31(18)
C36 C35 C34 120.1(2)
C37 C36 C35 119.93(19)

loop_
_geom_bond_atom_site_label_1
_geom_bond_atom_site_label_2
_geom_bond_distance
N1 C1 1.3204(18)
N1 C4 1.3596(18)
N2 C2 1.3173(18)
N2 C3 1.3634(19)
C1 C2 1.4361(18)
C1 C9 1.4906(18)
F2 C7 1.3429(18)
C3 C4 1.410(2)
C3 C8 1.414(2)
C9 C14 1.388(2)
C9 C10 1.392(2)
C44 C43 1.386(2)
C44 C39 1.394(2)
C44 N4 1.4056(19)
C2 C15 1.4922(19)
C4 C5 1.412(2)
N4 C33 1.401(2)
N4 C18 1.4304(19)
C5 C6 1.352(2)
C15 C20 1.375(2)
C15 C16 1.386(2)
F1 C6 1.3478(18)
C8 C7 1.352(2)
C6 C7 1.395(3)
C21 C22 1.383(2)
C21 C26 1.393(2)
C21 N3 1.401(2)
C39 C40 1.373(2)
C39 O2 1.385(2)
N3 C32 1.402(2)
N3 C12 1.4368(18)
O2 C38 1.375(2)
O1 C26 1.382(2)
O1 C27 1.382(2)
C33 C34 1.388(2)
C33 C38 1.392(2)
C10 C11 1.385(2)
C38 C37 1.370(2)
C12 C11 1.379(2)
C12 C13 1.380(2)
C14 C13 1.387(2)
C32 C31 1.381(2)
C32 C27 1.396(2)
C43 C42 1.384(2)
C18 C17 1.373(3)
C18 C19 1.376(3)
C27 C28 1.369(2)
C41 C42 1.374(3)
C41 C40 1.381(3)
C22 C23 1.387(2)
C26 C25 1.370(2)
C25 C24 1.380(3)
C23 C24 1.374(3)
C16 C17 1.385(2)
C19 C20 1.388(2)
C37 C36 1.374(3)
C31 C30 1.383(3)
C28 C29 1.380(3)
C34 C35 1.383(3)
C30 C29 1.374(3)
C35 C36 1.376(3)
